data_7213603
loop_
_publ_author_name
'Puttreddy, Rakesh'
'Steel, Peter J.'

_publ_section_title
;
 Pyridine N-oxide: a hyperdentate argentophile
;
_journal_issue 4
_journal_name_full CrystEngComm
_journal_page_first 556
_journal_paper_doi 10.1039/c3ce42030b
_journal_volume 16
_journal_year 2014
_chemical_formula_sum 'C15 H15 Ag Cl N3 O8'
_chemical_formula_weight 508.62
_chemical_name_common 3
_chemical_name_systematic
; 
 ? 
;
_space_group_IT_number 176
_symmetry_cell_setting hexagonal
_symmetry_space_group_name_Hall '-P 6c'
_symmetry_space_group_name_H-M 'P 63/m'
_atom_sites_solution_hydrogens geom
_atom_sites_solution_primary direct
_atom_sites_solution_secondary difmap
_audit_creation_method SHELXL-97
_cell_angle_alpha 90.00
_cell_angle_beta 90.00
_cell_angle_gamma 120.00
_cell_formula_units_Z 2
_cell_length_a 13.3014(3)
_cell_length_b 13.3014(3)
_cell_length_c 5.9918(2)
_cell_measurement_temperature 120(2)
_cell_volume 918.08(4)
_computing_structure_refinement 'SHELXL-97 (Sheldrick, 2008)'
_computing_structure_solution 'SHELXS-97 (Sheldrick, 2008)'
_diffrn_ambient_temperature 120(2)
_diffrn_measured_fraction_theta_full 0.999
_diffrn_measured_fraction_theta_max 0.999
_diffrn_radiation_monochromator graphite
_diffrn_radiation_source 'fine-focus sealed tube'
_diffrn_radiation_type MoK\a
_diffrn_radiation_wavelength 0.71073
_diffrn_reflns_av_R_equivalents 0.0376
_diffrn_reflns_av_sigmaI/netI 0.0094
_diffrn_reflns_limit_h_max 17
_diffrn_reflns_limit_h_min -17
_diffrn_reflns_limit_k_max 17
_diffrn_reflns_limit_k_min -17
_diffrn_reflns_limit_l_max 7
_diffrn_reflns_limit_l_min -7
_diffrn_reflns_number 22378
_diffrn_reflns_theta_full 27.43
_diffrn_reflns_theta_max 27.43
_diffrn_reflns_theta_min 3.06
_exptl_absorpt_coefficient_mu 1.294
_exptl_absorpt_correction_T_max 0.7899
_exptl_absorpt_correction_T_min 0.6120
_exptl_absorpt_correction_type multi-scan
_exptl_absorpt_process_details sadabs
_exptl_crystal_colour colourless
_exptl_crystal_density_diffrn 1.840
_exptl_crystal_density_method 'not measured'
_exptl_crystal_description block
_exptl_crystal_F_000 508
_exptl_crystal_size_max 0.22
_exptl_crystal_size_mid 0.14
_exptl_crystal_size_min 0.10
_refine_diff_density_max 0.874
_refine_diff_density_min -0.998
_refine_diff_density_rms 0.113
_refine_ls_extinction_method none
_refine_ls_goodness_of_fit_ref 1.169
_refine_ls_hydrogen_treatment constr
_refine_ls_matrix_type full
_refine_ls_number_parameters 56
_refine_ls_number_reflns 767
_refine_ls_number_restraints 0
_refine_ls_restrained_S_all 1.169
_refine_ls_R_factor_all 0.0454
_refine_ls_R_factor_gt 0.0412
_refine_ls_shift/su_max 0.001
_refine_ls_shift/su_mean 0.000
_refine_ls_structure_factor_coef Fsqd
_refine_ls_weighting_details 'calc w=1/[\s^2^(Fo^2^)+(0.0412P)^2^+3.0616P] where P=(Fo^2^+2Fc^2^)/3'
_refine_ls_weighting_scheme calc
_refine_ls_wR_factor_gt 0.1019
_refine_ls_wR_factor_ref 0.1051
_reflns_number_gt 680
_reflns_number_total 767
_reflns_threshold_expression >2sigma(I)
_cod_data_source_file c3ce42030b.txt
_cod_data_source_block 3rpu156-1
_cod_depositor_comments
;
The following automatic conversions were performed:

'_symmetry_cell_setting' value 'Hexagonal' changed to 'hexagonal'
according to
/usr/data/users/saulius/automatic-downloads/current/RSC/lib/dictionaries/cif_core.dic
dictionary named 'cif_core.dic' version 2.4.2 from 2011-04-26.

Automatic conversion script
Id: cif_fix_values 2281 2013-09-26 08:29:07Z andrius 
;
_cod_original_cell_volume 918.09(5)
_cod_original_sg_symbol_H-M P63/m
_cod_database_code 7213603

loop_
_symmetry_equiv_pos_as_xyz
'x, y, z'
'x-y, x, z+1/2'
'-y, x-y, z'
'-x, -y, z+1/2'
'-x+y, -x, z'
'y, -x+y, z+1/2'
'-x, -y, -z'
'-x+y, -x, -z-1/2'
'y, -x+y, -z'
'x, y, -z-1/2'
'x-y, x, -z'
'-y, x-y, -z-1/2'

loop_
_atom_site_label
_atom_site_type_symbol
_atom_site_fract_x
_atom_site_fract_y
_atom_site_fract_z
_atom_site_U_iso_or_equiv
_atom_site_adp_type
_atom_site_occupancy
_atom_site_symmetry_multiplicity
_atom_site_calc_flag
_atom_site_refinement_flags
Ag1 Ag 0.0000 0.0000 0.5000 0.0287(2) Uani 1 6 d S
Cl1 Cl -0.3333 0.3333 0.7500 0.0587(8) Uani 1 6 d S
O1 O -0.0713(3) 0.0997(3) 0.7500 0.0369(9) Uani 1 2 d S
O2 O -0.3333 0.3333 0.522(3) 0.245(12) Uani 1 3 d S
O3 O -0.3283(10) 0.2269(9) 0.7500 0.152(4) Uani 1 2 d S
N1 N -0.0132(5) 0.2150(4) 0.7500 0.0394(11) Uani 1 2 d S
C1 C -0.0756(8) 0.2705(6) 0.7500 0.0536(18) Uani 1 2 d S
H1 H -0.1580 0.2267 0.7500 0.064 Uiso 1 2 calc SR
C2 C -0.0207(10) 0.3882(7) 0.7500 0.071(3) Uani 1 2 d S
H2 H -0.0642 0.4271 0.7500 0.085 Uiso 1 2 calc SR
C3 C 0.0972(12) 0.4500(7) 0.7500 0.082(3) Uani 1 2 d S
H3 H 0.1361 0.5324 0.7500 0.098 Uiso 1 2 calc SR
C4 C 0.1618(8) 0.3932(6) 0.7500 0.063(2) Uani 1 2 d S
H4 H 0.2442 0.4362 0.7500 0.075 Uiso 1 2 calc SR
C5 C 0.1029(6) 0.2731(5) 0.7500 0.0447(14) Uani 1 2 d S
H5 H 0.1446 0.2323 0.7500 0.054 Uiso 1 2 calc SR

loop_
_atom_site_aniso_label
_atom_site_aniso_U_11
_atom_site_aniso_U_22
_atom_site_aniso_U_33
_atom_site_aniso_U_23
_atom_site_aniso_U_13
_atom_site_aniso_U_12
Ag1 0.0218(2) 0.0218(2) 0.0424(4) 0.000 0.000 0.01092(12)
Cl1 0.0549(10) 0.0549(10) 0.066(2) 0.000 0.000 0.0274(5)
O1 0.038(2) 0.0255(17) 0.052(2) 0.000 0.000 0.0192(16)
O2 0.304(19) 0.304(19) 0.126(15) 0.000 0.000 0.152(9)
O3 0.177(10) 0.117(7) 0.207(12) 0.000 0.000 0.106(8)
N1 0.060(3) 0.027(2) 0.039(3) 0.000 0.000 0.028(2)
C1 0.095(6) 0.053(4) 0.040(3) 0.000 0.000 0.058(4)
C2 0.128(8) 0.048(4) 0.058(5) 0.000 0.000 0.061(5)
C3 0.177(11) 0.031(3) 0.047(4) 0.000 0.000 0.060(6)
C4 0.093(6) 0.028(3) 0.045(4) 0.000 0.000 0.013(3)
C5 0.061(4) 0.026(3) 0.043(3) 0.000 0.000 0.018(3)

loop_
_atom_type_symbol
_atom_type_description
_atom_type_scat_dispersion_real
_atom_type_scat_dispersion_imag
_atom_type_scat_source
C C 0.0033 0.0016 'International Tables Vol C Tables 4.2.6.8 and 6.1.1.4'
H H 0.0000 0.0000 'International Tables Vol C Tables 4.2.6.8 and 6.1.1.4'
N N 0.0061 0.0033 'International Tables Vol C Tables 4.2.6.8 and 6.1.1.4'
O O 0.0106 0.0060 'International Tables Vol C Tables 4.2.6.8 and 6.1.1.4'
Cl Cl 0.1484 0.1585 'International Tables Vol C Tables 4.2.6.8 and 6.1.1.4'
Ag Ag -0.8971 1.1015 'International Tables Vol C Tables 4.2.6.8 and 6.1.1.4'

loop_
_geom_angle_atom_site_label_1
_geom_angle_atom_site_label_2
_geom_angle_atom_site_label_3
_geom_angle
_geom_angle_site_symmetry_1
_geom_angle_site_symmetry_3
O1 Ag1 O1 180.00(16) 7_556 .
O1 Ag1 O1 87.33(7) 7_556 9_556
O1 Ag1 O1 92.67(7) . 9_556
O1 Ag1 O1 92.67(7) 7_556 3
O1 Ag1 O1 87.33(7) . 3
O1 Ag1 O1 180.00(15) 9_556 3
O1 Ag1 O1 92.67(7) 7_556 8_557
O1 Ag1 O1 87.33(7) . 8_557
O1 Ag1 O1 92.67(7) 9_556 8_557
O1 Ag1 O1 87.33(7) 3 8_557
O1 Ag1 O1 87.33(7) 7_556 2_554
O1 Ag1 O1 92.67(7) . 2_554
O1 Ag1 O1 87.33(7) 9_556 2_554
O1 Ag1 O1 92.67(7) 3 2_554
O1 Ag1 O1 180.00(13) 8_557 2_554
O1 Ag1 Ag1 127.13(5) 7_556 2
O1 Ag1 Ag1 52.87(5) . 2
O1 Ag1 Ag1 127.13(5) 9_556 2
O1 Ag1 Ag1 52.87(5) 3 2
O1 Ag1 Ag1 52.87(5) 8_557 2
O1 Ag1 Ag1 127.13(5) 2_554 2
O1 Ag1 Ag1 52.87(5) 7_556 2_554
O1 Ag1 Ag1 127.13(5) . 2_554
O1 Ag1 Ag1 52.87(5) 9_556 2_554
O1 Ag1 Ag1 127.13(5) 3 2_554
O1 Ag1 Ag1 127.13(5) 8_557 2_554
O1 Ag1 Ag1 52.87(5) 2_554 2_554
Ag1 Ag1 Ag1 180.0 2 2_554
O2 Cl1 O2 179.998(1) 8_457 .
O2 Cl1 O3 90.002(2) 8_457 .
O2 Cl1 O3 90.000(2) . .
O2 Cl1 O3 90.000(5) 8_457 3_565
O2 Cl1 O3 90.000(6) . 3_565
O3 Cl1 O3 120.001(2) . 3_565
O2 Cl1 O3 89.998(4) 8_457 8_457
O2 Cl1 O3 90.000(4) . 8_457
O3 Cl1 O3 119.999(1) . 8_457
O3 Cl1 O3 120.000(1) 3_565 8_457
N1 O1 Ag1 117.4(2) . .
N1 O1 Ag1 117.4(2) . 2
Ag1 O1 Ag1 74.26(10) . 2
O1 N1 C5 120.3(5) . .
O1 N1 C1 117.8(6) . .
C5 N1 C1 121.9(6) . .
C2 C1 N1 120.3(9) . .
C2 C1 H1 119.9 . .
N1 C1 H1 119.9 . .
C1 C2 C3 119.4(8) . .
C1 C2 H2 120.3 . .
C3 C2 H2 120.3 . .
C2 C3 C4 120.6(7) . .
C2 C3 H3 119.7 . .
C4 C3 H3 119.7 . .
C5 C4 C3 118.5(9) . .
C5 C4 H4 120.7 . .
C3 C4 H4 120.7 . .
N1 C5 C4 119.4(7) . .
N1 C5 H5 120.3 . .
C4 C5 H5 120.3 . .

loop_
_geom_bond_atom_site_label_1
_geom_bond_atom_site_label_2
_geom_bond_distance
_geom_bond_site_symmetry_2
Ag1 O1 2.482(3) 7_556
Ag1 O1 2.482(3) .
Ag1 O1 2.482(3) 9_556
Ag1 O1 2.482(3) 3
Ag1 O1 2.482(3) 8_557
Ag1 O1 2.482(3) 2_554
Ag1 Ag1 2.99589(10) 2
Ag1 Ag1 2.99589(10) 2_554
Cl1 O2 1.366(17) 8_457
Cl1 O2 1.366(17) .
Cl1 O3 1.451(9) .
Cl1 O3 1.451(9) 3_565
Cl1 O3 1.451(9) 8_457
O1 N1 1.328(6) .
O1 Ag1 2.482(3) 2
N1 C5 1.337(9) .
N1 C1 1.359(8) .
C1 C2 1.357(11) .
C1 H1 0.9500 .
C2 C3 1.359(15) .
C2 H2 0.9500 .
C3 C4 1.398(13) .
C3 H3 0.9500 .
C4 C5 1.384(8) .
C4 H4 0.9500 .
C5 H5 0.9500 .
